data_9000208
loop_
_publ_author_name
'Kanamaru, F.'
'Vand, V.'

_publ_section_title
;
 The crystal structure of a clay-organic complex of 6-amino hexanoic acid and
 vermiculite
;
_journal_name_full 'American Mineralogist'
_journal_page_first 1550
_journal_page_last 1561
_journal_volume 55
_journal_year 1970
_chemical_formula_sum 'C12 H2 Al1.43 Fe0.48 Mg2.37 N2 O16 Si2.72'
_chemical_name_mineral Vermiculite
_space_group_IT_number 5
_symmetry_space_group_name_Hall 'C 2y'
_symmetry_space_group_name_H-M 'C 1 2 1'
_cell_angle_alpha 90
_cell_angle_beta 97.0
_cell_angle_gamma 90
_cell_formula_units_Z 2
_cell_length_a 5.33
_cell_length_b 9.18
_cell_length_c 17.45
_cell_volume 847.454
_database_code_amcsd 0000213
_exptl_crystal_density_diffrn 2.467
_cod_original_formula_sum 'Mg2.37 Fe.48 Al1.43 Si2.72 O16 C12 N2 H2'
_cod_database_code 9000208

loop_
_space_group_symop_operation_xyz
x,y,z
1/2+x,1/2+y,z
-x,y,-z
1/2-x,1/2+y,-z

loop_
_atom_site_label
_atom_site_fract_x
_atom_site_fract_y
_atom_site_fract_z
_atom_site_occupancy
_atom_site_type_symbol
_atom_site_attached_hydrogens
Mg1 0.00000 0.00000 0.00000 0.79000 Mg 0
Fe1 0.00000 0.00000 0.00000 0.16000 Fe 0
Al1_1 0.00000 0.00000 0.00000 0.05000 Al 0
Mg2 0.00000 0.33300 0.00000 0.79000 Mg 0
Fe2 0.00000 0.33300 0.00000 0.16000 Fe 0
Al2_1 0.00000 0.33300 0.00000 0.05000 Al 0
Mg3 0.00000 0.66700 0.00000 0.79000 Mg 0
Fe3 0.00000 0.66700 0.00000 0.16000 Fe 0
Al3 0.00000 0.66700 0.00000 0.05000 Al 0
Si1 0.39300 0.00000 0.16000 0.68000 Si 0
Al1_2 0.39300 0.00000 0.16000 0.32000 Al 0
Si2 0.39300 0.33300 0.16000 0.68000 Si 0
Al2_2 0.39300 0.33300 0.16000 0.32000 Al 0
O1 0.35200 0.00000 0.06100 1.00000 O 0
O2 0.35200 0.33300 0.06100 1.00000 O 0
O3 0.35200 0.66700 0.06100 1.00000 O 0
O4 0.13600 0.46400 0.18900 1.00000 O 0
O5 0.13600 0.92900 0.18900 1.00000 O 0
O6 0.41200 0.16700 0.21800 1.00000 O 0
O-H 0.71500 0.33200 0.33000 1.00000 O 1
O 0.46500 0.29800 0.43200 1.00000 O 0
C0 0.60000 0.36600 0.39200 1.00000 C 0
C1 0.48000 0.50500 0.42200 1.00000 C 0
C2 0.59500 0.63300 0.38300 1.00000 C 0
C3 0.47500 0.76300 0.41300 1.00000 C 0
C4 0.59000 0.90000 0.37500 1.00000 C 0
C5 0.47000 0.03800 0.40500 1.00000 C 0
N 0.58500 0.16700 0.36700 1.00000 N 0

loop_
_cod_changelog_entry_id
_cod_changelog_entry_author
_cod_changelog_entry_date
_cod_changelog_entry_text
1
;cod-tools version 3.8.0
Id: cif_guess_AMCSD_atom_types 9574 2023-05-10 09:00:05Z saulius
;
2023-05-10T18:45:58+03:00
;Derived atom types and hydrogen counts
from atom names that follow the AMCSD naming convention
(Wat == water, O-H == hydroxyl).
;
2
;cod-tools version 3.10.1
Id: cif_fix_AMCSD_atom_labels 10224 2024-08-07 11:09:31Z saulius
;
2024-08-07T19:38:02+03:00
;Changed the following '_atom_site_label' values:
the first duplicated label 'Al1'  converted to 'Al1_1'
duplicated label 'Al1' at index 10 converted to 'Al1_2'
the first duplicated label 'Al2'  converted to 'Al2_1'
duplicated label 'Al2' at index 12 converted to 'Al2_2'
;

loop_
_cod_related_entry_id
_cod_related_entry_database
_cod_related_entry_code
1 AMCSD 0000213
